data_7037586
loop_
_publ_author_name
'Li, Yuxiang'
'Weng, Zhehui'
'Wang, Yanlong'
'Chen, Lanhua'
'Sheng, Daopeng'
'Diwu, Juan'
'Chai, Zhifang'
'Albrecht-Schmitt, Thomas E'
'Wang, Shuao'

_publ_section_title
;
 Surprising coordination for low-valent actinides resembling uranyl(vi) in
 thorium(iv) organic hybrid layered and framework structures based on a
 graphene-like (6,3) sheet topology.
;
_journal_issue 3
_journal_name_full 'Dalton transactions (Cambridge, England : 2003)'
_journal_page_first 918
_journal_page_last 921
_journal_paper_doi 10.1039/c5dt04183j
_journal_volume 45
_journal_year 2016
_chemical_formula_moiety Th(C27H15O6)Cl3(C7H11N2)2
_chemical_formula_sum 'C41 H37 Cl3 N4 O6 Th'
_chemical_formula_weight 1020.13
_chemical_melting_point ?
_chemical_name_common '1,3,5-tri(4'-carboxylphenyl) benzoic thorium'
_space_group_crystal_system monoclinic
_space_group_IT_number 14
_space_group_name_Hall '-P 2ybc'
_space_group_name_H-M_alt 'P 1 21/c 1'
_symmetry_space_group_name_Hall '-P 2ybc'
_symmetry_space_group_name_H-M 'P 1 21/c 1'
_atom_sites_solution_hydrogens geom
_audit_creation_method SHELXL-2014/7
_audit_update_record
;
2015-11-25 deposited with the CCDC.
2015-12-04 downloaded from the CCDC.
;
_cell_angle_alpha 90
_cell_angle_beta 118.669(3)
_cell_angle_gamma 90
_cell_formula_units_Z 4
_cell_length_a 17.273(2)
_cell_length_b 15.263(2)
_cell_length_c 17.298(2)
_cell_measurement_reflns_used 9392
_cell_measurement_temperature 123(2)
_cell_measurement_theta_max 27.561
_cell_measurement_theta_min 2.310
_cell_volume 4001.3(8)
_computing_cell_refinement 'Bruker SMART'
_computing_data_collection 'Bruker SMART'
_computing_data_reduction 'Bruker SAINT'
_computing_molecular_graphics 'SHELXL-2014/7 (Sheldrick, 2014)'
_computing_publication_material 'SHELXL-2014/7 (Sheldrick, 2014)'
_computing_structure_refinement 'SHELXL-2014/7 (Sheldrick, 2014)'
_computing_structure_solution 'SHELXL-2014/7 (Sheldrick, 2014)'
_diffrn_ambient_temperature 123(2)
_diffrn_detector_area_resol_mean 0
_diffrn_measured_fraction_theta_full 0.999
_diffrn_measured_fraction_theta_max 0.997
_diffrn_measurement_device_type 'BRUKER apex II'
_diffrn_measurement_method '0.5 wide w/ exposures'
_diffrn_radiation_type MoK\a
_diffrn_radiation_wavelength 0.71073
_diffrn_reflns_av_R_equivalents 0.0781
_diffrn_reflns_av_unetI/netI 0.0695
_diffrn_reflns_laue_measured_fraction_full 0.999
_diffrn_reflns_laue_measured_fraction_max 0.997
_diffrn_reflns_limit_h_max 22
_diffrn_reflns_limit_h_min -20
_diffrn_reflns_limit_k_max 19
_diffrn_reflns_limit_k_min -19
_diffrn_reflns_limit_l_max 18
_diffrn_reflns_limit_l_min -22
_diffrn_reflns_number 52294
_diffrn_reflns_point_group_measured_fraction_full 0.999
_diffrn_reflns_point_group_measured_fraction_max 0.997
_diffrn_reflns_theta_full 25.242
_diffrn_reflns_theta_max 27.561
_diffrn_reflns_theta_min 2.310
_diffrn_source 'fine-focus sealed tube'
_exptl_absorpt_coefficient_mu 3.979
_exptl_absorpt_correction_T_max 0.863
_exptl_absorpt_correction_T_min 0.498
_exptl_absorpt_correction_type multi-scan
_exptl_absorpt_process_details 'SADABS, Bruker'
_exptl_crystal_colour colorless
_exptl_crystal_density_diffrn 1.693
_exptl_crystal_description bulk
_exptl_crystal_F_000 2000
_exptl_crystal_size_max 0.030
_exptl_crystal_size_mid 0.030
_exptl_crystal_size_min 0.010
_refine_diff_density_max 3.357
_refine_diff_density_min -2.356
_refine_diff_density_rms 0.193
_refine_ls_extinction_method none
_refine_ls_goodness_of_fit_ref 1.035
_refine_ls_hydrogen_treatment constr
_refine_ls_matrix_type full
_refine_ls_number_parameters 482
_refine_ls_number_reflns 9392
_refine_ls_number_restraints 415
_refine_ls_restrained_S_all 1.024
_refine_ls_R_factor_all 0.1005
_refine_ls_R_factor_gt 0.0610
_refine_ls_shift/su_max 0.006
_refine_ls_shift/su_mean 0.000
_refine_ls_structure_factor_coef Fsqd
_refine_ls_weighting_details 'w=1/[\s^2^(Fo^2^)+(0.0555P)^2^+40.2687P] where P=(Fo^2^+2Fc^2^)/3'
_refine_ls_weighting_scheme calc
_refine_ls_wR_factor_gt 0.1320
_refine_ls_wR_factor_ref 0.1480
_reflns_Friedel_coverage 0.000
_reflns_number_gt 6629
_reflns_number_total 9392
_reflns_threshold_expression 'I > 2\s(I)'
_cod_data_source_file c5dt04183j2.cif
_cod_data_source_block compound2
_cod_depositor_comments
;
The following automatic conversions were performed:

'_chemical_melting_point' value 'N/A' was changed to '?' - the value
is undefined or not given.

'_exptl_absorpt_correction_type' value 'Multi-scan' changed to
'multi-scan' according to
/usr/data/users/saulius/crontab/automatic-downloads/rss-feeds/RSC/lib/dictionaries/cif_core.dic
dictionary named 'cif_core.dic' version 2.4.2 from 2011-04-26.

Automatic conversion script
Id: cif_fix_values 4268 2015-11-12 08:31:59Z antanas 

 Adding full bibliography for 7037584--7037586.cif.
;
_cod_original_cell_volume 4001.3(9)
_cod_database_code 7037586
_shelx_shelxl_version_number 2014/7
_shelx_space_group_comment
;
The symmetry employed for this shelxl refinement is uniquely defined
by the following loop, which should always be used as a source of
symmetry information in preference to the above space-group names.
They are only intended as comments.
;

loop_
_space_group_symop_operation_xyz
'x, y, z'
'-x, y+1/2, -z+1/2'
'-x, -y, -z'
'x, -y-1/2, z-1/2'

loop_
_atom_site_label
_atom_site_type_symbol
_atom_site_fract_x
_atom_site_fract_y
_atom_site_fract_z
_atom_site_U_iso_or_equiv
_atom_site_adp_type
_atom_site_occupancy
_atom_site_site_symmetry_order
_atom_site_calc_flag
_atom_site_refinement_flags_posn
_atom_site_refinement_flags_adp
Th1 Th 0.71782(2) 1.08494(3) 0.77262(2) 0.03479(12) Uani 1 1 d . U
C7 C 0.3873(5) 1.0757(7) 0.5394(5) 0.0302(19) Uani 1 1 d . U
H7A H 0.4195 1.0457 0.5158 0.036 Uiso 1 1 calc R U
C6 C 0.2958(5) 1.0744(7) 0.4949(6) 0.031(2) Uani 1 1 d . U
H6A H 0.2656 1.0425 0.4414 0.037 Uiso 1 1 calc R U
C5 C 0.2472(5) 1.1200(6) 0.5284(5) 0.0266(18) Uani 1 1 d . U
C4 C 0.2929(5) 1.1664(7) 0.6064(6) 0.031(2) Uani 1 1 d . U
H4A H 0.2610 1.1986 0.6289 0.038 Uiso 1 1 calc R U
C3 C 0.3844(5) 1.1666(7) 0.6521(6) 0.034(2) Uani 1 1 d . U
H3A H 0.4146 1.1976 0.7061 0.041 Uiso 1 1 calc R U
C8 C 0.1493(5) 1.1167(6) 0.4798(5) 0.0271(19) Uani 1 1 d . U
C1 C 0.5308(5) 1.1155(7) 0.6704(5) 0.0297(19) Uani 1 1 d . U
C2 C 0.4322(5) 1.1212(7) 0.6187(5) 0.0291(19) Uani 1 1 d . U
C10 C 0.0119(5) 1.1128(6) 0.3418(5) 0.0251(18) Uani 1 1 d . U
C14 C -0.0365(5) 1.1108(6) 0.2437(5) 0.0262(18) Uani 1 1 d . U
Cl3 Cl 0.73717(19) 1.2663(2) 0.7683(2) 0.0642(9) Uani 1 1 d . U
Cl1 Cl 0.7517(3) 0.9200(3) 0.7355(3) 0.0932(12) Uani 1 1 d . .
Cl2 Cl 0.63657(19) 0.9707(4) 0.8416(2) 0.0990(16) Uani 1 1 d . U
O1 O 0.5716(3) 1.0671(5) 0.6426(4) 0.0377(16) Uani 1 1 d . U
O2 O 0.5719(4) 1.1560(5) 0.7418(4) 0.0479(19) Uani 1 1 d . U
C12 C 0.0081(5) 1.1198(6) 0.4815(5) 0.0200(16) Uani 1 1 d . U
C19 C -0.1162(5) 1.1562(6) 0.1985(5) 0.0261(18) Uani 1 1 d . U
H19A H -0.1384 1.1895 0.2299 0.031 Uiso 1 1 calc R U
C17 C -0.1317(5) 1.1042(5) 0.0603(5) 0.0234(17) Uani 1 1 d . U
C21 C -0.0421(5) 1.1221(6) 0.5307(5) 0.0195(16) Uani 1 1 d . U
C16 C -0.0521(6) 1.0592(7) 0.1056(5) 0.034(2) Uani 1 1 d . U
H16A H -0.0304 1.0255 0.0739 0.040 Uiso 1 1 calc R U
C13 C 0.1009(5) 1.1208(6) 0.5249(5) 0.0204(16) Uani 1 1 d . U
H13A H 0.1318 1.1245 0.5874 0.024 Uiso 1 1 calc R U
C15 C -0.0048(5) 1.0635(7) 0.1962(5) 0.032(2) Uani 1 1 d . U
H15A H 0.0501 1.0338 0.2264 0.039 Uiso 1 1 calc R U
N3 N 0.5641(7) 0.3475(9) 0.8575(9) 0.085(3) Uani 1 1 d . U
C11 C -0.0343(5) 1.1165(6) 0.3895(5) 0.0253(18) Uani 1 1 d . U
H11A H -0.0970 1.1168 0.3582 0.030 Uiso 1 1 calc R U
C18 C -0.1621(5) 1.1522(6) 0.1077(5) 0.0298(19) Uani 1 1 d . U
H18A H -0.2162 1.1833 0.0771 0.036 Uiso 1 1 calc R U
C9 C 0.1053(5) 1.1120(6) 0.3881(5) 0.0258(19) Uani 1 1 d . U
H9A H 0.1378 1.1082 0.3568 0.031 Uiso 1 1 calc R U
N1 N 0.8960(7) 0.6552(7) 0.5259(9) 0.068(3) Uani 1 1 d . U
N2 N 0.7939(7) 0.6577(8) 0.5623(8) 0.072(3) Uani 1 1 d . U
C29 C 0.8723(8) 0.6785(9) 0.6363(11) 0.069(3) Uani 1 1 d . U
H29A H 0.8806 0.6922 0.6933 0.083 Uiso 1 1 calc R U
C28 C 0.9340(9) 0.6752(9) 0.6108(12) 0.076(4) Uani 1 1 d . U
H28A H 0.9952 0.6856 0.6476 0.091 Uiso 1 1 calc R U
C36 C 0.4993(10) 0.3642(13) 0.8789(14) 0.102(5) Uani 1 1 d . U
H36A H 0.4603 0.4129 0.8590 0.123 Uiso 1 1 calc R U
C38 C 0.6000(7) 0.2731(9) 0.8906(10) 0.079(3) Uani 1 1 d . U
H38A H 0.6443 0.2449 0.8820 0.095 Uiso 1 1 calc R U
N4 N 0.5636(8) 0.2409(9) 0.9410(11) 0.109(4) Uani 1 1 d D U
C35 C 0.5960(14) 0.4073(14) 0.8096(15) 0.124(6) Uani 1 1 d . U
H35A H 0.5589 0.4599 0.7902 0.187 Uiso 1 1 calc R U
H35B H 0.6573 0.4242 0.8492 0.187 Uiso 1 1 calc R U
H35C H 0.5926 0.3769 0.7582 0.187 Uiso 1 1 calc R U
C30 C 0.8132(9) 0.6421(9) 0.4960(11) 0.068(3) Uani 1 1 d . U
H30A H 0.7724 0.6245 0.4377 0.082 Uiso 1 1 calc R U
C31 C 0.7091(10) 0.6463(15) 0.5591(12) 0.105(5) Uani 1 1 d . U
H31A H 0.6636 0.6327 0.4980 0.126 Uiso 1 1 calc R U
H31B H 0.6920 0.7012 0.5773 0.126 Uiso 1 1 calc R U
C37 C 0.4994(11) 0.3017(14) 0.9318(16) 0.121(6) Uani 1 1 d . U
H37A H 0.4627 0.2987 0.9586 0.146 Uiso 1 1 calc R U
C20 C -0.1810(5) 1.1017(6) -0.0374(5) 0.030(2) Uani 1 1 d . U
C22 C -0.1330(5) 1.1327(7) 0.4884(6) 0.036(2) Uani 1 1 d . U
H22A H -0.1636 1.1427 0.4267 0.043 Uiso 1 1 calc R U
C26 C -0.0005(6) 1.1106(8) 0.6218(6) 0.049(3) Uani 1 1 d . U
H26A H 0.0618 1.1035 0.6533 0.059 Uiso 1 1 calc R U
C23 C -0.1802(5) 1.1289(7) 0.5349(5) 0.031(2) Uani 1 1 d . U
H23A H -0.2427 1.1342 0.5039 0.037 Uiso 1 1 calc R U
C24 C -0.1385(5) 1.1178(6) 0.6239(5) 0.0233(17) Uani 1 1 d . U
C27 C -0.1892(5) 1.1115(5) 0.6732(5) 0.0187(15) Uani 1 1 d . U
C25 C -0.0473(6) 1.1094(9) 0.6669(6) 0.054(3) Uani 1 1 d . U
H25A H -0.0168 1.1027 0.7291 0.064 Uiso 1 1 calc R U
O5 O -0.2711(3) 1.1145(4) 0.6345(4) 0.0282(14) Uani 1 1 d . U
O6 O -0.1462(4) 1.1048(6) 0.7580(4) 0.050(2) Uani 1 1 d . U
O3 O -0.1535(4) 1.0561(4) -0.0800(4) 0.0317(15) Uani 1 1 d . U
O4 O -0.2519(5) 1.1440(6) -0.0783(4) 0.061(2) Uani 1 1 d . U
C34 C 0.9450(12) 0.6473(11) 0.4767(14) 0.103(5) Uani 1 1 d . U
H34A H 0.9042 0.6321 0.4153 0.154 Uiso 1 1 calc R U
H34B H 0.9740 0.7031 0.4787 0.154 Uiso 1 1 calc R U
H34C H 0.9897 0.6012 0.5032 0.154 Uiso 1 1 calc R U
C32 C 0.7144(14) 0.5721(18) 0.6201(15) 0.134(7) Uani 1 1 d . U
H32A H 0.7287 0.5152 0.6083 0.161 Uiso 1 1 calc R U
C33 C 0.7020(17) 0.580(2) 0.6816(17) 0.183(11) Uani 1 1 d . U
H33A H 0.6876 0.6363 0.6953 0.219 Uiso 1 1 calc R U
H33B H 0.7064 0.5312 0.7171 0.219 Uiso 1 1 calc R U
C39 C 0.5906(14) 0.1712(13) 1.0086(13) 0.126(7) Uiso 1 1 d D .
H39A H 0.6225 0.2018 1.0659 0.152 Uiso 1 1 calc R U
H39B H 0.6355 0.1364 1.0022 0.152 Uiso 1 1 calc R U
C40 C 0.5318(19) 0.1041(19) 1.021(2) 0.230(16) Uiso 1 1 d D .
H40A H 0.5024 0.0563 0.9828 0.276 Uiso 1 1 calc R U
C41 C 0.529(3) 0.122(3) 1.087(2) 0.28(2) Uiso 1 1 d D .
H41A H 0.5606 0.1710 1.1208 0.337 Uiso 1 1 calc R U
H41B H 0.4952 0.0868 1.1048 0.337 Uiso 1 1 calc R U

loop_
_atom_site_aniso_label
_atom_site_aniso_U_11
_atom_site_aniso_U_22
_atom_site_aniso_U_33
_atom_site_aniso_U_23
_atom_site_aniso_U_13
_atom_site_aniso_U_12
Th1 0.00840(13) 0.0829(3) 0.01276(15) -0.00911(18) 0.00480(10) -0.00276(18)
C7 0.014(3) 0.055(6) 0.022(3) 0.001(4) 0.008(3) -0.005(3)
C6 0.016(3) 0.053(6) 0.024(4) -0.004(4) 0.009(3) -0.006(3)
C5 0.014(3) 0.048(5) 0.017(3) 0.006(3) 0.006(2) -0.001(3)
C4 0.013(3) 0.057(6) 0.022(4) -0.002(4) 0.007(3) -0.005(3)
C3 0.016(3) 0.060(6) 0.023(4) -0.005(4) 0.007(3) -0.003(3)
C8 0.012(3) 0.050(6) 0.018(3) 0.002(3) 0.006(2) -0.001(3)
C1 0.010(3) 0.060(5) 0.017(3) -0.001(3) 0.005(2) -0.006(3)
C2 0.011(3) 0.055(5) 0.021(3) 0.002(3) 0.007(2) -0.005(3)
C10 0.016(3) 0.041(5) 0.016(3) 0.002(3) 0.006(2) 0.001(3)
C14 0.017(3) 0.045(5) 0.016(3) 0.004(3) 0.007(2) 0.002(3)
Cl3 0.0488(15) 0.088(2) 0.077(2) -0.0460(18) 0.0474(15) -0.0321(15)
Cl1 0.091(3) 0.124(3) 0.079(3) -0.016(3) 0.053(2) -0.016(3)
Cl2 0.0334(14) 0.209(5) 0.0479(18) 0.051(2) 0.0139(13) -0.025(2)
O1 0.011(2) 0.076(5) 0.024(3) -0.009(3) 0.006(2) -0.007(3)
O2 0.013(3) 0.094(5) 0.032(3) -0.021(3) 0.008(2) -0.009(3)
C12 0.011(3) 0.034(5) 0.013(3) 0.005(3) 0.005(2) 0.002(3)
C19 0.018(3) 0.033(5) 0.021(3) -0.002(3) 0.005(3) -0.001(3)
C17 0.018(3) 0.030(5) 0.018(3) -0.001(3) 0.006(2) -0.001(3)
C21 0.014(3) 0.031(4) 0.016(3) 0.004(3) 0.010(2) 0.001(3)
C16 0.024(4) 0.059(6) 0.018(3) -0.001(3) 0.010(3) 0.011(4)
C13 0.012(3) 0.036(5) 0.014(3) 0.004(3) 0.006(2) 0.000(3)
C15 0.019(3) 0.059(6) 0.019(3) 0.005(3) 0.010(3) 0.009(4)
N3 0.040(5) 0.093(7) 0.100(8) -0.040(6) 0.015(5) 0.025(5)
C11 0.013(3) 0.043(5) 0.017(3) 0.001(3) 0.005(2) 0.001(3)
C18 0.022(4) 0.043(5) 0.021(3) -0.003(3) 0.007(3) 0.006(3)
C9 0.012(3) 0.046(5) 0.018(3) 0.003(3) 0.007(2) -0.001(3)
N1 0.058(5) 0.043(6) 0.112(7) -0.001(5) 0.048(5) 0.000(4)
N2 0.043(4) 0.086(8) 0.090(6) 0.011(5) 0.034(4) 0.007(5)
C29 0.049(5) 0.060(8) 0.099(7) 0.004(6) 0.037(5) 0.008(5)
C28 0.053(6) 0.064(9) 0.118(7) -0.007(6) 0.048(5) -0.002(5)
C36 0.063(8) 0.098(9) 0.141(12) -0.041(8) 0.045(8) 0.026(7)
C38 0.024(5) 0.083(7) 0.104(8) -0.048(6) 0.010(5) 0.009(5)
N4 0.052(6) 0.104(8) 0.175(11) -0.023(8) 0.058(7) 0.015(6)
C35 0.113(14) 0.122(11) 0.153(15) -0.012(10) 0.076(13) 0.045(9)
C30 0.056(5) 0.063(8) 0.094(7) 0.007(6) 0.043(5) 0.001(5)
C31 0.049(6) 0.183(15) 0.093(10) -0.013(9) 0.042(6) -0.015(7)
C37 0.072(9) 0.122(11) 0.183(15) -0.017(10) 0.071(11) 0.036(9)
C20 0.021(3) 0.043(5) 0.021(3) -0.005(3) 0.006(3) 0.008(3)
C22 0.017(3) 0.074(7) 0.017(4) 0.012(4) 0.008(3) 0.005(4)
C26 0.019(4) 0.111(10) 0.018(4) 0.013(4) 0.010(3) 0.012(4)
C23 0.015(3) 0.059(6) 0.020(3) 0.007(3) 0.009(3) 0.001(4)
C24 0.020(3) 0.027(4) 0.023(3) 0.002(3) 0.010(3) 0.005(3)
C27 0.0177(16) 0.0200(18) 0.0192(17) -0.0009(9) 0.0093(11) 0.0014(9)
C25 0.022(4) 0.121(11) 0.019(4) 0.011(5) 0.011(3) 0.011(4)
O5 0.017(2) 0.052(4) 0.015(3) -0.005(2) 0.007(2) 0.001(2)
O6 0.016(3) 0.116(7) 0.017(3) 0.006(3) 0.007(2) 0.007(3)
O3 0.019(3) 0.054(4) 0.019(3) -0.005(3) 0.006(2) 0.011(3)
O4 0.047(4) 0.096(5) 0.022(3) -0.007(3) 0.003(3) 0.046(4)
C34 0.108(11) 0.076(11) 0.165(13) -0.019(10) 0.098(11) -0.013(9)
C32 0.106(13) 0.202(17) 0.116(13) -0.010(11) 0.070(11) -0.047(11)
C33 0.15(2) 0.31(3) 0.120(14) -0.004(16) 0.088(15) -0.03(2)

loop_
_atom_type_symbol
_atom_type_description
_atom_type_scat_dispersion_real
_atom_type_scat_dispersion_imag
_atom_type_scat_source
C C 0.0033 0.0016 'International Tables Vol C Tables 4.2.6.8 and 6.1.1.4'
H H 0.0000 0.0000 'International Tables Vol C Tables 4.2.6.8 and 6.1.1.4'
N N 0.0061 0.0033 'International Tables Vol C Tables 4.2.6.8 and 6.1.1.4'
O O 0.0106 0.0060 'International Tables Vol C Tables 4.2.6.8 and 6.1.1.4'
Th Th -7.2400 8.8979 'International Tables Vol C Tables 4.2.6.8 and 6.1.1.4'
Cl Cl 0.1484 0.1585 'International Tables Vol C Tables 4.2.6.8 and 6.1.1.4'

loop_
_geom_angle_atom_site_label_1
_geom_angle_atom_site_label_2
_geom_angle_atom_site_label_3
_geom_angle
_geom_angle_site_symmetry_1
_geom_angle_site_symmetry_3
O1 Th1 O3 159.5(2) . 1_656
O1 Th1 O6 121.55(19) . 1_655
O3 Th1 O6 72.8(2) 1_656 1_655
O1 Th1 O5 70.50(19) . 1_655
O3 Th1 O5 124.36(18) 1_656 1_655
O6 Th1 O5 51.78(18) 1_655 1_655
O1 Th1 O4 126.0(2) . 1_656
O3 Th1 O4 51.30(19) 1_656 1_656
O6 Th1 O4 108.3(3) 1_655 1_656
O5 Th1 O4 145.6(3) 1_655 1_656
O1 Th1 O2 51.6(2) . .
O3 Th1 O2 126.5(2) 1_656 .
O6 Th1 O2 144.0(3) 1_655 .
O5 Th1 O2 104.0(2) 1_655 .
O4 Th1 O2 76.3(2) 1_656 .
O1 Th1 Cl1 85.68(19) . .
O3 Th1 Cl1 83.77(17) 1_656 .
O6 Th1 Cl1 76.7(2) 1_655 .
O5 Th1 Cl1 79.62(17) 1_655 .
O4 Th1 Cl1 127.1(2) 1_656 .
O2 Th1 Cl1 130.10(19) . .
O1 Th1 Cl3 99.73(19) . .
O3 Th1 Cl3 98.20(17) 1_656 .
O6 Th1 Cl3 75.3(2) 1_655 .
O5 Th1 Cl3 74.56(15) 1_655 .
O4 Th1 Cl3 72.9(2) 1_656 .
O2 Th1 Cl3 72.08(19) . .
Cl1 Th1 Cl3 149.94(10) . .
O1 Th1 Cl2 79.52(16) . .
O3 Th1 Cl2 80.76(16) 1_656 .
O6 Th1 Cl2 142.8(2) 1_655 .
O5 Th1 Cl2 141.70(16) 1_655 .
O4 Th1 Cl2 72.1(2) 1_656 .
O2 Th1 Cl2 73.2(2) . .
Cl1 Th1 Cl2 74.78(14) . .
Cl3 Th1 Cl2 135.25(12) . .
O1 Th1 C27 95.2(2) . 1_655
O3 Th1 C27 99.0(2) 1_656 1_655
O6 Th1 C27 26.5(2) 1_655 1_655
O5 Th1 C27 25.38(19) 1_655 1_655
O4 Th1 C27 130.7(3) 1_656 1_655
O2 Th1 C27 126.2(2) . 1_655
Cl1 Th1 C27 75.30(17) . 1_655
Cl3 Th1 C27 74.77(16) . 1_655
Cl2 Th1 C27 149.92(19) . 1_655
O1 Th1 C1 25.9(2) . .
O3 Th1 C1 147.6(2) 1_656 .
O6 Th1 C1 138.6(2) 1_655 .
O5 Th1 C1 87.8(2) 1_655 .
O4 Th1 C1 100.9(2) 1_656 .
O2 Th1 C1 25.8(2) . .
Cl1 Th1 C1 108.0(2) . .
Cl3 Th1 C1 86.3(2) . .
Cl2 Th1 C1 73.89(19) . .
C27 Th1 C1 113.0(2) 1_655 .
O1 Th1 C20 147.3(2) . 1_656
O3 Th1 C20 25.6(2) 1_656 1_656
O6 Th1 C20 91.1(2) 1_655 1_656
O5 Th1 C20 141.0(2) 1_655 1_656
O4 Th1 C20 25.7(2) 1_656 1_656
O2 Th1 C20 101.4(2) . 1_656
Cl1 Th1 C20 105.5(2) . 1_656
Cl3 Th1 C20 85.9(2) . 1_656
Cl2 Th1 C20 74.2(2) . 1_656
C27 Th1 C20 117.2(2) 1_655 1_656
C1 Th1 C20 124.8(2) . 1_656
C6 C7 C2 120.0(8) . .
C7 C6 C5 120.6(8) . .
C4 C5 C6 118.6(7) . .
C4 C5 C8 122.0(8) . .
C6 C5 C8 119.4(8) . .
C3 C4 C5 121.0(9) . .
C4 C3 C2 120.1(8) . .
C9 C8 C13 119.6(7) . .
C9 C8 C5 119.8(7) . .
C13 C8 C5 120.6(7) . .
O2 C1 O1 120.5(7) . .
O2 C1 C2 120.2(8) . .
O1 C1 C2 119.2(8) . .
O2 C1 Th1 62.4(4) . .
O1 C1 Th1 58.2(4) . .
C2 C1 Th1 173.8(7) . .
C3 C2 C7 119.6(7) . .
C3 C2 C1 120.7(8) . .
C7 C2 C1 119.6(8) . .
C9 C10 C11 119.0(7) . .
C9 C10 C14 120.6(7) . .
C11 C10 C14 120.4(7) . .
C15 C14 C19 119.2(8) . .
C15 C14 C10 121.3(7) . .
C19 C14 C10 119.5(8) . .
C1 O1 Th1 95.9(5) . .
C1 O2 Th1 91.8(5) . .
C11 C12 C13 116.7(7) . .
C11 C12 C21 121.6(7) . .
C13 C12 C21 121.7(7) . .
C18 C19 C14 119.4(8) . .
C18 C17 C16 118.8(8) . .
C18 C17 C20 121.2(7) . .
C16 C17 C20 120.0(7) . .
C26 C21 C22 116.7(7) . .
C26 C21 C12 121.4(7) . .
C22 C21 C12 121.8(7) . .
C15 C16 C17 120.2(8) . .
C8 C13 C12 122.5(7) . .
C16 C15 C14 120.7(8) . .
C38 N3 C36 109.0(17) . .
C38 N3 C35 123.7(13) . .
C36 N3 C35 127.1(15) . .
C12 C11 C10 122.5(7) . .
C17 C18 C19 121.7(8) . .
C8 C9 C10 119.6(7) . .
C28 N1 C30 110.2(13) . .
C28 N1 C34 123.1(13) . .
C30 N1 C34 126.7(15) . .
C30 N2 C29 107.1(11) . .
C30 N2 C31 126.7(13) . .
C29 N2 C31 125.9(13) . .
C28 C29 N2 105.5(14) . .
N1 C28 C29 109.1(14) . .
C37 C36 N3 109.0(16) . .
N3 C38 N4 109.1(12) . .
C38 N4 C37 105.5(16) . .
C38 N4 C39 133.3(13) . .
C37 N4 C39 120.0(18) . .
N1 C30 N2 108.0(14) . .
N2 C31 C32 109.8(15) . .
C36 C37 N4 107.2(17) . .
O4 C20 O3 119.5(8) . .
O4 C20 C17 119.8(8) . .
O3 C20 C17 120.6(7) . .
O4 C20 Th1 60.9(5) . 1_454
O3 C20 Th1 58.7(4) . 1_454
C17 C20 Th1 176.0(7) . 1_454
C23 C22 C21 121.2(8) . .
C25 C26 C21 121.4(8) . .
C24 C23 C22 121.2(8) . .
C23 C24 C25 117.8(8) . .
C23 C24 C27 121.1(7) . .
C25 C24 C27 121.0(8) . .
O5 C27 O6 120.1(7) . .
O5 C27 C24 121.3(7) . .
O6 C27 C24 118.6(7) . .
O5 C27 Th1 60.8(4) . 1_455
O6 C27 Th1 59.6(4) . 1_455
C24 C27 Th1 175.3(5) . 1_455
C26 C25 C24 121.6(9) . .
C27 O5 Th1 93.9(5) . 1_455
C27 O6 Th1 93.9(5) . 1_455
C20 O3 Th1 95.7(5) . 1_454
C20 O4 Th1 93.4(5) . 1_454
C33 C32 C31 124(3) . .
N4 C39 C40 128(2) . .
C41 C40 C39 108(3) . .

loop_
_geom_bond_atom_site_label_1
_geom_bond_atom_site_label_2
_geom_bond_distance
_geom_bond_site_symmetry_2
Th1 O1 2.462(5) .
Th1 O3 2.490(5) 1_656
Th1 O6 2.499(6) 1_655
Th1 O5 2.527(6) 1_655
Th1 O4 2.539(7) 1_656
Th1 O2 2.554(6) .
Th1 Cl1 2.730(5) .
Th1 Cl3 2.794(4) .
Th1 Cl2 2.835(3) .
Th1 C27 2.889(8) 1_655
Th1 C1 2.881(8) .
Th1 C20 2.900(8) 1_656
C7 C6 1.387(10) .
C7 C2 1.394(12) .
C6 C5 1.411(12) .
C5 C4 1.386(12) .
C5 C8 1.486(10) .
C4 C3 1.388(11) .
C3 C2 1.397(12) .
C8 C9 1.394(11) .
C8 C13 1.390(11) .
C1 O2 1.254(10) .
C1 O1 1.264(11) .
C1 C2 1.499(10) .
C10 C9 1.416(10) .
C10 C11 1.397(11) .
C10 C14 1.489(11) .
C14 C15 1.390(12) .
C14 C19 1.397(11) .
C12 C11 1.398(11) .
C12 C13 1.407(10) .
C12 C21 1.479(10) .
C19 C18 1.379(11) .
C17 C18 1.378(12) .
C17 C16 1.394(11) .
C17 C20 1.483(11) .
C21 C26 1.394(11) .
C21 C22 1.387(11) .
C16 C15 1.377(12) .
N3 C38 1.288(19) .
N3 C36 1.36(2) .
N3 C35 1.50(2) .
N1 C28 1.325(19) .
N1 C30 1.283(16) .
N1 C34 1.465(19) .
N2 C30 1.360(18) .
N2 C29 1.381(18) .
N2 C31 1.450(17) .
C29 C28 1.335(18) .
C36 C37 1.32(3) .
C38 N4 1.39(2) .
N4 C37 1.395(19) .
N4 C39 1.480(2) .
C31 C32 1.52(3) .
C20 O4 1.261(10) .
C20 O3 1.259(10) .
C20 Th1 2.900(8) 1_454
C22 C23 1.394(11) .
C26 C25 1.367(12) .
C23 C24 1.362(12) .
C24 C25 1.387(12) .
C24 C27 1.491(11) .
C27 O5 1.241(9) .
C27 O6 1.292(10) .
C27 Th1 2.889(8) 1_455
O5 Th1 2.527(6) 1_455
O6 Th1 2.499(6) 1_455
O3 Th1 2.489(5) 1_454
O4 Th1 2.539(7) 1_454
C32 C33 1.19(3) .
C39 C40 1.530(2) .
C40 C41 1.190(2) .
